data_2235128
loop_
_publ_author_name
'Ch\'erif, Ichraf'
'Abdelhak, Jawher'
'Zid, Mohamed Faouzi'
'Driss, Ahmed'

_publ_section_title
;
 2-Amino-5-chloropyridinium <i>cis</i>-diaquadioxalatochromate(III)
 sesquihydrate
;
_journal_coeditor_code KP2416
_journal_issue 6
_journal_name_full 'Acta Crystallographica Section E'
_journal_page_first m824
_journal_page_last m825
_journal_paper_doi 10.1107/S1600536812023392
_journal_volume 68
_journal_year 2012
_chemical_formula_iupac '(C5 H6 Cl N2) [Cr (C2 O4)2 (H2 O)2], 1.5H2 O'
_chemical_formula_moiety 'C5 H6 Cl N2 +, C4 H4 Cr O10 -, 1.5(H2 O)'
_chemical_formula_sum 'C9 H13 Cl Cr N2 O11.5'
_chemical_formula_weight 420.66
_chemical_name_systematic
;
2-Amino-5-chloropyridinium <i>cis</i>-diaquadioxalatochromate(III)
sesquihydrate
;
_space_group_IT_number 43
_symmetry_cell_setting orthorhombic
_symmetry_space_group_name_Hall 'F 2 -2d'
_symmetry_space_group_name_H-M 'F d d 2'
_atom_sites_solution_hydrogens geom
_atom_sites_solution_primary direct
_atom_sites_solution_secondary difmap
_audit_creation_method SHELXL-97
_cell_angle_alpha 90.00
_cell_angle_beta 90.00
_cell_angle_gamma 90.00
_cell_formula_units_Z 16
_cell_length_a 11.376(2)
_cell_length_b 53.041(3)
_cell_length_c 10.413(2)
_cell_measurement_reflns_used 25
_cell_measurement_temperature 298(2)
_cell_measurement_theta_max 15
_cell_measurement_theta_min 10
_cell_volume 6283.1(17)
_computing_cell_refinement 'CAD-4 EXPRESS (Duisenberg, 1992; Mac\'i\<cek & Yordanov, 1992)'
_computing_data_collection 'CAD-4 EXPRESS (Duisenberg, 1992; Mac\'i\<cek & Yordanov, 1992)'
_computing_data_reduction 'XCAD4 (Harms & Wocadlo, 1995)'
_computing_molecular_graphics 'DIAMOND (Brandenburg, 1998)'
_computing_publication_material 'WinGX (Farrugia, 1999)'
_computing_structure_refinement 'SHELXL97 (Sheldrick, 2008)'
_computing_structure_solution 'SHELXS97 (Sheldrick, 2008)'
_diffrn_ambient_temperature 298(2)
_diffrn_measured_fraction_theta_full 0.998
_diffrn_measured_fraction_theta_max 0.998
_diffrn_measurement_device_type 'Enraf--Nonius CAD-4'
_diffrn_measurement_method \w/2\q
_diffrn_radiation_monochromator graphite
_diffrn_radiation_source 'fine-focus sealed tube'
_diffrn_radiation_type MoK\a
_diffrn_radiation_wavelength 0.71073
_diffrn_reflns_av_R_equivalents 0.0220
_diffrn_reflns_av_sigmaI/netI 0.0284
_diffrn_reflns_limit_h_max 1
_diffrn_reflns_limit_h_min -14
_diffrn_reflns_limit_k_max 67
_diffrn_reflns_limit_k_min -1
_diffrn_reflns_limit_l_max 13
_diffrn_reflns_limit_l_min -13
_diffrn_reflns_number 3854
_diffrn_reflns_theta_full 26.97
_diffrn_reflns_theta_max 26.97
_diffrn_reflns_theta_min 2.68
_diffrn_standards_decay_% 5
_diffrn_standards_interval_time 120
_diffrn_standards_number 2
_exptl_absorpt_coefficient_mu 0.963
_exptl_absorpt_correction_T_max 0.8822
_exptl_absorpt_correction_T_min 0.7921
_exptl_absorpt_correction_type psi-scan
_exptl_absorpt_process_details '(North <i>et al.</i>, 1968)'
_exptl_crystal_colour violet
_exptl_crystal_density_diffrn 1.779
_exptl_crystal_density_method 'not measured'
_exptl_crystal_description prism
_exptl_crystal_F_000 3424
_exptl_crystal_size_max 0.42
_exptl_crystal_size_mid 0.32
_exptl_crystal_size_min 0.13
_refine_diff_density_max 0.298
_refine_diff_density_min -0.314
_refine_ls_abs_structure_details 'Flack (1983), 1608 Friedel pairs'
_refine_ls_abs_structure_Flack 0.000(18)
_refine_ls_extinction_method none
_refine_ls_goodness_of_fit_ref 1.068
_refine_ls_hydrogen_treatment mixed
_refine_ls_matrix_type full
_refine_ls_number_parameters 243
_refine_ls_number_reflns 3414
_refine_ls_number_restraints 8
_refine_ls_restrained_S_all 1.069
_refine_ls_R_factor_all 0.0342
_refine_ls_R_factor_gt 0.0286
_refine_ls_shift/su_max 0.000
_refine_ls_shift/su_mean 0.000
_refine_ls_structure_factor_coef Fsqd
_refine_ls_weighting_details 'calc w=1/[\s^2^(Fo^2^)+(0.0316P)^2^+13.7688P] where P=(Fo^2^+2Fc^2^)/3'
_refine_ls_weighting_scheme calc
_refine_ls_wR_factor_gt 0.0712
_refine_ls_wR_factor_ref 0.0736
_reflns_number_gt 3180
_reflns_number_total 3414
_reflns_threshold_expression I>2\s(I)
_cod_data_source_file kp2416.cif
_cod_data_source_block I
_cod_database_code 2235128
_cod_database_fobs_code 2235128

loop_
_symmetry_equiv_pos_as_xyz
'x, y, z'
'-x, -y, z'
'-x+1/4, y+1/4, z+1/4'
'x+3/4, -y+3/4, z+1/4'
'x, y+1/2, z+1/2'
'-x, -y+1/2, z+1/2'
'-x+1/4, y+3/4, z+3/4'
'x+3/4, -y+5/4, z+3/4'
'x+1/2, y, z+1/2'
'-x+1/2, -y, z+1/2'
'-x+3/4, y+1/4, z+3/4'
'x+5/4, -y+3/4, z+3/4'
'x+1/2, y+1/2, z'
'-x+1/2, -y+1/2, z'
'-x+3/4, y+3/4, z+1/4'
'x+5/4, -y+5/4, z+1/4'

loop_
_atom_site_type_symbol
_atom_site_label
_atom_site_fract_x
_atom_site_fract_y
_atom_site_fract_z
_atom_site_U_iso_or_equiv
_atom_site_adp_type
_atom_site_calc_flag
_atom_site_refinement_flags
_atom_site_occupancy
_atom_site_symmetry_multiplicity
Cr Cr 0.28854(3) 0.029597(7) 0.12687(3) 0.01808(9) Uani d . 1 1
O O1 0.45606(16) 0.02882(3) 0.17139(17) 0.0219(4) Uani d . 1 1
O O2 0.27072(17) 0.03331(4) 0.31611(17) 0.0238(4) Uani d . 1 1
O O3 0.57607(15) 0.02584(3) 0.34029(18) 0.0245(4) Uani d . 1 1
O O4 0.37907(17) 0.03041(4) 0.49507(17) 0.0295(4) Uani d . 1 1
O O5 0.29574(17) 0.06593(3) 0.09653(16) 0.0286(4) Uani d . 1 1
O O6 0.32410(18) 0.02782(3) -0.05749(16) 0.0228(4) Uani d . 1 1
O O7 0.3518(3) 0.05318(4) -0.2259(2) 0.0467(6) Uani d . 1 1
O O8 0.3288(3) 0.09378(4) -0.0606(2) 0.0471(6) Uani d . 1 1
O O1W 0.28282(17) -0.00790(3) 0.1438(2) 0.0289(4) Uani d D 1 1
H H11W 0.228(2) -0.0153(6) 0.103(3) 0.043 Uiso d D 1 1
H H12W 0.313(3) -0.0148(6) 0.210(3) 0.043 Uiso d D 1 1
O O2W 0.11515(17) 0.03017(4) 0.10241(18) 0.0297(5) Uani d D 1 1
H H21W 0.086(3) 0.0282(7) 0.023(2) 0.045 Uiso d D 1 1
H H22W 0.075(3) 0.0209(6) 0.158(3) 0.045 Uiso d D 1 1
O O3W 0.5956(2) 0.05669(5) -0.0077(3) 0.0541(7) Uani d D 1 1
H H31W 0.646(3) 0.0476(8) -0.052(4) 0.081 Uiso d D 1 1
H H32W 0.572(4) 0.0474(8) 0.058(3) 0.081 Uiso d D 1 1
O O4W 0.5000 0.0000 -0.2206(3) 0.0366(7) Uani d SD 1 2
H H4W 0.448(3) 0.0093(7) -0.177(3) 0.055 Uiso d D 1 1
C C1 0.4779(2) 0.02831(4) 0.2921(2) 0.0186(5) Uani d . 1 1
C C2 0.3677(2) 0.03087(4) 0.3782(2) 0.0204(5) Uani d . 1 1
C C3 0.3332(2) 0.04963(5) -0.1130(3) 0.0264(5) Uani d . 1 1
C C4 0.3183(3) 0.07223(5) -0.0199(3) 0.0290(6) Uani d . 1 1
C C5 0.1933(3) 0.15991(6) 0.3233(3) 0.0418(8) Uani d . 1 1
H H5 0.1933 0.1774 0.3230 0.050 Uiso calc R 1 1
C C6 0.2315(3) 0.14673(6) 0.2190(3) 0.0423(7) Uani d . 1 1
C C7 0.2297(3) 0.12042(6) 0.2198(3) 0.0438(8) Uani d . 1 1
H H7 0.2549 0.1114 0.1482 0.053 Uiso calc R 1 1
C C8 0.1909(3) 0.10801(6) 0.3254(3) 0.0422(8) Uani d . 1 1
H H8 0.1899 0.0905 0.3262 0.051 Uiso calc R 1 1
C C9 0.1518(3) 0.12160(6) 0.4344(3) 0.0379(7) Uani d . 1 1
N N1 0.1138(3) 0.11041(6) 0.5402(3) 0.0565(9) Uani d . 1 1
H H1A 0.0913 0.1193 0.6047 0.068 Uiso calc R 1 1
H H1B 0.1115 0.0942 0.5445 0.068 Uiso calc R 1 1
N N2 0.1552(3) 0.14686(5) 0.4280(2) 0.0394(6) Uani d . 1 1
H H2 0.1319 0.1553 0.4938 0.047 Uiso calc R 1 1
Cl Cl 0.27889(13) 0.162724(19) 0.08436(9) 0.0737(4) Uani d . 1 1

loop_
_atom_site_aniso_label
_atom_site_aniso_U_11
_atom_site_aniso_U_22
_atom_site_aniso_U_33
_atom_site_aniso_U_12
_atom_site_aniso_U_13
_atom_site_aniso_U_23
Cr 0.02037(17) 0.02121(17) 0.01267(16) -0.00028(16) -0.00167(15) 0.00091(14)
O1 0.0205(9) 0.0299(10) 0.0153(8) -0.0020(7) -0.0002(7) -0.0005(7)
O2 0.0199(9) 0.0364(10) 0.0152(8) 0.0007(7) 0.0009(7) -0.0006(7)
O3 0.0202(9) 0.0318(10) 0.0217(9) 0.0023(7) -0.0022(7) -0.0021(7)
O4 0.0292(10) 0.0449(12) 0.0144(9) -0.0055(8) -0.0002(8) -0.0022(7)
O5 0.0426(11) 0.0237(9) 0.0195(10) 0.0004(8) 0.0002(8) -0.0017(7)
O6 0.0323(10) 0.0215(9) 0.0147(9) -0.0017(7) 0.0003(8) -0.0004(6)
O7 0.0840(19) 0.0369(12) 0.0193(10) -0.0082(12) 0.0086(11) 0.0046(9)
O8 0.0819(18) 0.0244(11) 0.0352(12) -0.0008(11) 0.0065(12) 0.0055(9)
O1W 0.0335(10) 0.0240(9) 0.0290(11) -0.0057(8) -0.0117(8) 0.0064(8)
O2W 0.0230(10) 0.0415(12) 0.0247(12) -0.0020(8) -0.0070(8) 0.0010(8)
O3W 0.0566(16) 0.0432(14) 0.0626(17) 0.0086(12) 0.0283(14) 0.0134(12)
O4W 0.0340(16) 0.0394(18) 0.0365(16) 0.0055(13) 0.000 0.000
C1 0.0209(12) 0.0191(11) 0.0160(11) -0.0019(9) 0.0000(10) -0.0007(9)
C2 0.0211(11) 0.0225(11) 0.0177(11) -0.0028(9) 0.0009(10) 0.0008(10)
C3 0.0349(13) 0.0254(12) 0.0189(12) -0.0019(10) -0.0013(11) 0.0022(10)
C4 0.0372(14) 0.0234(13) 0.0263(13) -0.0009(11) 0.0028(11) 0.0011(11)
C5 0.063(2) 0.0263(15) 0.0361(16) 0.0034(14) 0.0054(16) -0.0047(12)
C6 0.062(2) 0.0331(16) 0.0318(15) 0.0050(15) 0.0083(16) -0.0007(13)
C7 0.069(2) 0.0321(15) 0.0305(15) 0.0067(15) 0.0075(16) -0.0089(13)
C8 0.064(2) 0.0254(14) 0.0373(16) 0.0024(15) 0.0092(16) -0.0069(12)
C9 0.0452(19) 0.0375(16) 0.0311(15) -0.0007(14) 0.0043(13) -0.0044(13)
N1 0.092(3) 0.0399(16) 0.0380(16) -0.0064(16) 0.0192(17) -0.0017(13)
N2 0.0595(18) 0.0302(13) 0.0284(12) 0.0027(12) 0.0068(12) -0.0092(11)
Cl 0.1375(11) 0.0385(5) 0.0451(5) 0.0074(6) 0.0346(7) 0.0065(4)

loop_
_atom_type_symbol
_atom_type_description
_atom_type_scat_dispersion_real
_atom_type_scat_dispersion_imag
_atom_type_scat_source
C C 0.0033 0.0016 'International Tables Vol C Tables 4.2.6.8 and 6.1.1.4'
H H 0.0000 0.0000 'International Tables Vol C Tables 4.2.6.8 and 6.1.1.4'
Cl Cl 0.1484 0.1585 'International Tables Vol C Tables 4.2.6.8 and 6.1.1.4'
Cr Cr 0.3209 0.6236 'International Tables Vol C Tables 4.2.6.8 and 6.1.1.4'
N N 0.0061 0.0033 'International Tables Vol C Tables 4.2.6.8 and 6.1.1.4'
O O 0.0106 0.0060 'International Tables Vol C Tables 4.2.6.8 and 6.1.1.4'

loop_
_geom_angle_atom_site_label_1
_geom_angle_atom_site_label_2
_geom_angle_atom_site_label_3
_geom_angle
O5 Cr O1 91.04(8)
O5 Cr O6 83.15(7)
O1 Cr O6 91.71(8)
O5 Cr O2W 90.33(9)
O1 Cr O2W 173.68(8)
O6 Cr O2W 94.58(8)
O5 Cr O2 93.82(8)
O1 Cr O2 82.36(7)
O6 Cr O2 173.31(9)
O2W Cr O2 91.39(8)
O5 Cr O1W 175.72(9)
O1 Cr O1W 89.42(8)
O6 Cr O1W 92.58(8)
O2W Cr O1W 89.67(9)
O2 Cr O1W 90.46(8)
C1 O1 Cr 114.86(16)
C2 O2 Cr 113.60(17)
C4 O5 Cr 114.69(16)
C3 O6 Cr 114.13(16)
Cr O1W H11W 116(2)
Cr O1W H12W 119(3)
H11W O1W H12W 120(3)
Cr O2W H21W 119(2)
Cr O2W H22W 115(2)
H21W O2W H22W 110(3)
H31W O3W H32W 107(5)
O3 C1 O1 125.3(2)
O3 C1 C2 120.5(2)
O1 C1 C2 114.2(2)
O4 C2 O2 126.3(2)
O4 C2 C1 119.3(2)
O2 C2 C1 114.4(2)
O7 C3 O6 125.9(3)
O7 C3 C4 120.4(2)
O6 C3 C4 113.7(2)
O8 C4 O5 126.1(3)
O8 C4 C3 119.7(2)
O5 C4 C3 114.3(2)
N2 C5 C6 118.6(3)
N2 C5 H5 120.7
C6 C5 H5 120.7
C5 C6 C7 120.2(3)
C5 C6 Cl 119.7(3)
C7 C6 Cl 120.1(3)
C8 C7 C6 119.7(3)
C8 C7 H7 120.2
C6 C7 H7 120.2
C7 C8 C9 120.3(3)
C7 C8 H8 119.8
C9 C8 H8 119.8
N1 C9 N2 119.9(3)
N1 C9 C8 122.8(3)
N2 C9 C8 117.3(3)
C9 N1 H1A 120.0
C9 N1 H1B 120.0
H1A N1 H1B 120.0
C9 N2 C5 123.8(3)
C9 N2 H2 118.1
C5 N2 H2 118.1

loop_
_geom_bond_atom_site_label_1
_geom_bond_atom_site_label_2
_geom_bond_distance
_geom_bond_publ_flag
Cr O1 1.9618(19) y
Cr O2 1.9907(19) y
Cr O5 1.9547(19) y
Cr O6 1.9642(18) y
Cr O1W 1.9978(18) y
Cr O2W 1.9891(19) y
O1 C1 1.282(3) ?
O2 C2 1.286(3) ?
O3 C1 1.231(3) ?
O4 C2 1.224(3) ?
O5 C4 1.284(3) ?
O6 C3 1.297(3) ?
O7 C3 1.209(3) ?
O8 C4 1.225(3) ?
O1W H11W 0.850(18) ?
O1W H12W 0.850(18) ?
O2W H21W 0.896(18) ?
O2W H22W 0.885(18) ?
O3W H31W 0.880(19) ?
O3W H32W 0.883(19) ?
O4W H4W 0.897(18) ?
C1 C2 1.547(3) ?
C3 C4 1.551(4) ?
C5 N2 1.363(4) ?
C5 C6 1.363(4) ?
C5 H5 0.9300 ?
C6 C7 1.396(4) ?
C6 Cl 1.725(3) ?
C7 C8 1.355(5) ?
C7 H7 0.9300 ?
C8 C9 1.417(4) ?
C8 H8 0.9300 ?
C9 N1 1.324(4) ?
C9 N2 1.342(4) ?
N1 H1A 0.8600 ?
N1 H1B 0.8600 ?
N2 H2 0.8600 ?

loop_
_geom_hbond_atom_site_label_D
_geom_hbond_atom_site_label_H
_geom_hbond_atom_site_label_A
_geom_hbond_site_symmetry_A
_geom_hbond_distance_DH
_geom_hbond_distance_HA
_geom_hbond_distance_DA
_geom_hbond_angle_DHA
_geom_hbond_publ_flag
O1W H11W O4 10_554 0.85(2) 1.84(3) 2.686(3) 172(3) yes
O1W H12W O3 2_655 0.85(2) 1.94(3) 2.769(3) 163(3) yes
O2W H21W O3 9_454 0.90(2) 1.91(2) 2.775(3) 161(3) yes
O2W H21W O4 9_454 0.90(2) 2.37(3) 2.909(3) 118(2) yes
O2W H22W O4W 9_455 0.89(2) 1.89(3) 2.770(3) 176(3) yes
O3W H31W O2 9_554 0.88(2) 2.12(4) 2.979(3) 167(4) yes
O3W H32W O1 . 0.88(2) 2.03(4) 2.861(3) 157(4) yes
O4W H4W O6 . 0.90(2) 2.12(3) 3.011(3) 173(3) yes
N1 H1A O8 8_445 0.86 2.15 2.911(4) 147 yes
N1 H1B O3W 9_455 0.86 2.07 2.900(4) 161 yes
N2 H2 O8 8_445 0.86 2.13 2.900(4) 150 yes
N2 H2 O7 8_445 0.86 2.25 2.897(4) 132 yes
